data_4313661
loop_
_publ_author_name
'Massimo Di Vaira'
'Pierluigi Orioli'
'Francesca Piccioli'
'Bruno Bruni'
'Luigi Messori'

_publ_contact_author
;
P. Orioli 
V. della Lastruccia 3, 50019 Sesto fiorentino (Firenze), Italy
;
_publ_contact_author_email pierluigi.orioli@unifi.it
_publ_contact_author_fax '++39 055 4573385'
_publ_contact_author_phone '++39 055 4573272'
_publ_section_title
;
 Structure of a Terbium(III)-Quinizarine Complex: The First
 Crystallographic Model for Metalloanthracyclines
;
_journal_name_full 'Inorganic Chemistry'
_journal_page_first 3157
_journal_page_last 3159
_journal_paper_doi 10.1021/ic034020o
_journal_volume 42
_journal_year 2003
_chemical_formula_sum 'C28 H27 O21 S2 Tb'
_chemical_formula_weight 922.54
_chemical_name_systematic
; 
 Terbium(III) quinizarine-2-sulphonate hexahydrate
;
_space_group_IT_number 2
_symmetry_cell_setting triclinic
_symmetry_space_group_name_Hall '-P 1'
_symmetry_space_group_name_H-M 'P -1'
_atom_sites_solution_hydrogens geom
_atom_sites_solution_primary direct
_atom_sites_solution_secondary difmap
_audit_creation_method SHELXL
_cell_angle_alpha 97.470(10)
_cell_angle_beta 90.640(10)
_cell_angle_gamma 94.650(10)
_cell_formula_units_Z 2
_cell_length_a 8.6580(10)
_cell_length_b 10.5270(10)
_cell_length_c 17.7630(10)
_cell_measurement_reflns_used 896
_cell_measurement_temperature 295(2)
_cell_measurement_theta_max 55.0
_cell_measurement_theta_min 4.6
_cell_volume 1599.6(3)
_computing_cell_refinement 'SAINT, Bruker-AXS software'
_computing_data_collection 'SMART, Bruker-AXS software'
_computing_data_reduction 'SAINT, Bruker-AXS software'
_computing_molecular_graphics 'ORTEP, Johnson; Farrugia'
_computing_structure_refinement 'SHELXL-93 (Sheldrick, 1993)'
_computing_structure_solution 'SIR97, Giacovazzo et al.'
_diffrn_ambient_temperature 295(2)
_diffrn_measurement_device 'CCD Bruker-AXS platform'
_diffrn_radiation_monochromator 'Goebel mirrors'
_diffrn_radiation_source 'rotating anode'
_diffrn_radiation_type CuK\a
_diffrn_radiation_wavelength 1.54180
_diffrn_reflns_av_R_equivalents 0.1016
_diffrn_reflns_av_sigmaI/netI 0.1887
_diffrn_reflns_limit_h_max 9
_diffrn_reflns_limit_h_min -9
_diffrn_reflns_limit_k_max 10
_diffrn_reflns_limit_k_min -10
_diffrn_reflns_limit_l_max 18
_diffrn_reflns_limit_l_min -16
_diffrn_reflns_number 5024
_diffrn_reflns_theta_max 55.77
_diffrn_reflns_theta_min 4.25
_exptl_absorpt_coefficient_mu 12.948
_exptl_absorpt_correction_T_max 1.000
_exptl_absorpt_correction_T_min 0.261
_exptl_absorpt_correction_type 'empirical, SADABS'
_exptl_crystal_colour light_violet
_exptl_crystal_density_diffrn 1.915
_exptl_crystal_description 'elongated tablet'
_exptl_crystal_F_000 920
_exptl_crystal_size_max 0.50
_exptl_crystal_size_mid 0.20
_exptl_crystal_size_min 0.05
_refine_diff_density_max 2.541
_refine_diff_density_min -3.359
_refine_diff_density_rms 0.275
_refine_ls_extinction_method none
_refine_ls_goodness_of_fit_all 0.970
_refine_ls_goodness_of_fit_obs 1.091
_refine_ls_hydrogen_treatment riding
_refine_ls_matrix_type full
_refine_ls_number_parameters 332
_refine_ls_number_reflns 3202
_refine_ls_number_restraints 156
_refine_ls_restrained_S_all 0.955
_refine_ls_restrained_S_obs 1.060
_refine_ls_R_factor_all 0.1414
_refine_ls_R_factor_obs 0.0967
_refine_ls_shift/esd_max 0.000
_refine_ls_shift/esd_mean 0.000
_refine_ls_structure_factor_coef Fsqd
_refine_ls_weighting_details 'w=1/[\s^2^(Fo^2^)+(0.1747P)^2^+0.0000P] where P=(Fo^2^+2Fc^2^)/3'
_refine_ls_weighting_scheme calc
_refine_ls_wR_factor_all 0.2657
_refine_ls_wR_factor_obs 0.2313
_reflns_number_observed 1995
_reflns_number_total 3202
_reflns_observed_criterion >2sigma(I)
_cod_data_source_file ic034020osi20030110_070134.cif
_cod_data_source_block TerbiumQzS
_cod_depositor_comments
;
The following automatic conversions were performed:

'_refine_ls_weighting_scheme' value 'calc
w=1/[\s^2^(Fo^2^)+(0.1747P)^2^+0.0000P] where P=(Fo^2^+2Fc^2^)/3' was
changed to 'calc'. New tag '_refine_ls_weighting_details' was
created. The value of the new tag was set to
'w=1/[\s^2^(Fo^2^)+(0.1747P)^2^+0.0000P] where P=(Fo^2^+2Fc^2^)/3'.

Automatic conversion script
Id: cif_fix_values 3143 2015-03-26 13:38:13Z robertas 
;
_cod_database_code 4313661

loop_
_symmetry_equiv_pos_as_xyz
'x, y, z'
'-x, -y, -z'

loop_
_atom_site_aniso_label
_atom_site_aniso_U_11
_atom_site_aniso_U_22
_atom_site_aniso_U_33
_atom_site_aniso_U_23
_atom_site_aniso_U_13
_atom_site_aniso_U_12
Tb 0.0165(7) 0.0216(9) 0.0245(8) 0.0037(5) -0.0026(6) -0.0113(5)
S1 0.019(3) 0.039(4) 0.032(3) 0.008(3) -0.007(3) -0.022(3)
S2 0.042(4) 0.031(4) 0.027(3) 0.007(3) -0.005(3) -0.024(3)
O1 0.019(5) 0.025(5) 0.025(5) -0.001(4) 0.007(4) -0.001(4)
O2 0.037(7) 0.041(8) 0.023(7) 0.002(6) 0.012(6) -0.009(6)
O3 0.021(7) 0.026(8) 0.038(8) 0.013(6) -0.004(6) -0.008(6)
O4 0.037(9) 0.057(12) 0.028(9) -0.002(8) -0.001(8) -0.023(9)
O5 0.034(9) 0.035(11) 0.047(9) 0.015(8) -0.017(8) -0.020(8)
O6 0.028(9) 0.063(12) 0.035(9) -0.008(8) 0.003(8) -0.026(9)
O7 0.042(9) 0.018(11) 0.080(12) -0.019(9) -0.004(9) -0.009(8)
O8 0.041(9) 0.047(11) 0.029(8) 0.012(7) 0.005(8) -0.023(8)
O9 0.026(8) 0.071(13) 0.034(9) 0.007(9) 0.009(8) -0.023(9)
O10 0.037(9) 0.069(13) 0.027(8) 0.004(8) 0.006(8) -0.030(9)
O11 0.034(7) 0.053(8) 0.041(7) 0.012(6) 0.012(6) -0.014(6)
O12 0.039(9) 0.064(12) 0.059(10) 0.022(9) -0.031(9) -0.035(9)
O13 0.088(13) 0.061(13) 0.053(10) 0.051(9) -0.042(10) -0.032(11)
O14 0.059(11) 0.054(12) 0.042(10) -0.005(9) 0.013(10) -0.021(10)
O15 0.018(8) 0.094(14) 0.036(9) 0.022(9) -0.006(8) -0.013(9)
O16 0.030(8) 0.027(10) 0.051(9) 0.002(8) -0.004(8) -0.007(7)
O17 0.047(9) 0.023(9) 0.030(8) -0.006(7) -0.003(8) 0.001(8)
O18 0.034(8) 0.034(10) 0.032(8) -0.002(7) 0.004(8) 0.008(8)
O19 0.043(9) 0.032(11) 0.062(10) 0.009(8) -0.008(9) -0.021(8)
O20 0.032(8) 0.035(11) 0.076(11) 0.005(9) 0.003(9) -0.028(8)
O21 0.028(7) 0.048(10) 0.048(8) 0.016(7) -0.005(7) 0.002(7)

loop_
_atom_site_label
_atom_site_type_symbol
_atom_site_fract_x
_atom_site_fract_y
_atom_site_fract_z
_atom_site_U_iso_or_equiv
_atom_site_thermal_displace_type
_atom_site_occupancy
_atom_site_calc_flag
_atom_site_refinement_flags
_atom_site_disorder_group
Tb Tb 0.21837(14) 0.27668(13) 0.45807(7) 0.0215(5) Uani 1 d . .
S1 S 0.7076(6) 0.3372(6) 0.3162(3) 0.031(2) Uani 1 d U .
S2 S 0.2432(8) -0.2341(6) 0.3396(3) 0.034(2) Uani 1 d U .
O1 O 0.4018(15) 0.2539(14) 0.3680(7) 0.024(3) Uani 1 d U .
O2 O 0.4780(18) 0.1117(16) 0.0664(8) 0.034(4) Uani 1 d U .
H2O H 0.4272(218) 0.1528(173) 0.0404(12) 0.052 Uiso 1 calc R .
O3 O 0.1114(16) 0.1424(14) 0.3557(8) 0.028(4) Uani 1 d U .
O4 O 0.1953(18) 0.0215(17) 0.0545(8) 0.043(5) Uani 1 d U .
O5 O 0.7336(18) 0.2612(15) 0.3768(8) 0.039(5) Uani 1 d U .
O6 O 0.8338(18) 0.3493(17) 0.2693(8) 0.045(5) Uani 1 d U .
O7 O 0.6566(20) 0.4605(16) 0.3432(10) 0.050(5) Uani 1 d U .
O8 O -0.0451(19) -0.3566(16) 0.2577(8) 0.039(5) Uani 1 d U .
H8O H -0.1161(165) -0.3989(231) 0.2327(8) 0.059 Uiso 1 calc R .
O9 O 0.4106(18) -0.2069(18) 0.0720(8) 0.045(5) Uani 1 d U .
H9O H 0.3989(176) -0.2403(240) 0.0278(41) 0.068 Uiso 1 calc R .
O10 O -0.2285(19) -0.4121(17) 0.1431(8) 0.046(5) Uani 1 d U .
O11 O 0.2221(18) -0.2763(17) -0.0415(9) 0.043(4) Uani 1 d U .
O12 O 0.3949(19) -0.1614(18) 0.3487(9) 0.055(6) Uani 1 d U .
O13 O 0.2479(24) -0.3571(19) 0.3648(9) 0.066(7) Uani 1 d U .
O14 O 0.1237(23) -0.1656(19) 0.3769(10) 0.054(5) Uani 1 d U .
O15 O -0.0452(17) 0.2703(19) 0.4851(8) 0.049(5) Uani 1 d U .
O16 O 0.1106(17) 0.4028(15) 0.3675(9) 0.037(4) Uani 1 d U .
O17 O 0.1916(18) 0.0646(14) 0.4894(8) 0.034(4) Uani 1 d U .
O18 O 0.4652(17) 0.2527(15) 0.5201(8) 0.033(4) Uani 1 d U .
O19 O 0.1949(19) 0.3086(16) 0.5927(9) 0.047(5) Uani 1 d U .
O20 O 0.3135(19) 0.4989(16) 0.4923(10) 0.049(5) Uani 1 d U .
O21 O 0.5950(17) 0.0480(16) 0.4252(9) 0.040(4) Uani 1 d U .
C1 C 0.5546(23) 0.2502(21) 0.2598(11) 0.022(5) Uiso 1 d . .
C2 C 0.5698(26) 0.2140(22) 0.1851(12) 0.029(5) Uiso 1 d . .
H2 H 0.6637(26) 0.2359(22) 0.1632(12) 0.035 Uiso 1 calc R .
C3 C 0.4491(23) 0.1434(20) 0.1376(11) 0.019(5) Uiso 1 d . .
C4 C 0.3114(25) 0.1125(22) 0.1724(12) 0.028(5) Uiso 1 d . .
C5 C 0.2860(21) 0.1492(19) 0.2539(10) 0.015(4) Uiso 1 d . .
C6 C 0.4079(23) 0.2170(20) 0.2960(11) 0.019(5) Uiso 1 d . .
C7 C 0.1815(23) 0.0499(21) 0.1246(11) 0.021(5) Uiso 1 d . .
C8 C 0.0298(24) 0.0158(21) 0.1598(11) 0.024(5) Uiso 1 d . .
C9 C 0.0151(23) 0.0439(21) 0.2369(11) 0.021(5) Uiso 1 d . .
C10 C 0.1464(23) 0.1084(21) 0.2869(11) 0.021(5) Uiso 1 d . .
C11 C -0.0943(26) -0.0369(23) 0.1141(13) 0.035(6) Uiso 1 d . .
H11 H -0.0869(26) -0.0437(23) 0.0615(13) 0.042 Uiso 1 calc R .
C12 C -0.2310(32) -0.0802(27) 0.1465(14) 0.048(7) Uiso 1 d . .
H12 H -0.3119(32) -0.1239(27) 0.1163(14) 0.058 Uiso 1 calc R .
C13 C -0.2440(29) -0.0576(24) 0.2223(13) 0.039(6) Uiso 1 d . .
H13 H -0.3384(29) -0.0792(24) 0.2438(13) 0.047 Uiso 1 calc R .
C14 C -0.1205(26) -0.0028(23) 0.2696(13) 0.033(6) Uiso 1 d . .
H14 H -0.1281(26) 0.0028(23) 0.3221(13) 0.040 Uiso 1 calc R .
C15 C 0.2000(23) -0.2572(21) 0.2402(11) 0.021(5) Uiso 1 d . .
C16 C 0.3155(25) -0.2277(22) 0.1929(11) 0.026(5) Uiso 1 d . .
H16 H 0.4126(25) -0.1965(22) 0.2134(11) 0.031 Uiso 1 calc R .
C17 C 0.2917(24) -0.2436(22) 0.1114(11) 0.025(5) Uiso 1 d . .
C18 C 0.1478(24) -0.2904(22) 0.0824(11) 0.026(5) Uiso 1 d . .
C19 C 0.0297(25) -0.3237(23) 0.1329(12) 0.029(5) Uiso 1 d . .
C20 C 0.0567(23) -0.3123(21) 0.2122(11) 0.021(5) Uiso 1 d . .
C21 C 0.1215(25) -0.3018(22) -0.0002(12) 0.026(5) Uiso 1 d . .
C22 C -0.0412(26) -0.3447(23) -0.0294(12) 0.032(5) Uiso 1 d . .
C23 C -0.1559(25) -0.3791(22) 0.0191(12) 0.027(5) Uiso 1 d . .
C24 C -0.1260(27) -0.3711(24) 0.1018(12) 0.034(6) Uiso 1 d . .
C25 C -0.0707(29) -0.3569(25) -0.1087(13) 0.039(6) Uiso 1 d . .
H25 H 0.0081(29) -0.3394(25) -0.1419(13) 0.047 Uiso 1 calc R .
C26 C -0.2185(27) -0.3952(24) -0.1351(13) 0.036(6) Uiso 1 d . .
H26 H -0.2381(27) -0.4014(24) -0.1871(13) 0.044 Uiso 1 calc R .
C27 C -0.3384(28) -0.4246(24) -0.0901(13) 0.038(6) Uiso 1 d . .
H27 H -0.4368(28) -0.4516(24) -0.1105(13) 0.045 Uiso 1 calc R .
C28 C -0.3082(28) -0.4127(24) -0.0117(13) 0.038(6) Uiso 1 d . .
H28 H -0.3894(28) -0.4269(24) 0.0208(13) 0.046 Uiso 1 calc R .

loop_
_atom_type_symbol
_atom_type_description
_atom_type_scat_dispersion_real
_atom_type_scat_dispersion_imag
_atom_type_scat_source
C C 0.0181 0.0091 'International Tables Vol C Tables 4.2.6.8 and 6.1.1.4'
H H 0.0000 0.0000 'International Tables Vol C Tables 4.2.6.8 and 6.1.1.4'
O O 0.0492 0.0322 'International Tables Vol C Tables 4.2.6.8 and 6.1.1.4'
S S 0.3331 0.5567 'International Tables Vol C Tables 4.2.6.8 and 6.1.1.4'
Tb Tb -9.1472 9.1891 'International Tables Vol C Tables 4.2.6.8 and 6.1.1.4'

loop_
_geom_angle_atom_site_label_1
_geom_angle_atom_site_label_2
_geom_angle_atom_site_label_3
_geom_angle
_geom_angle_site_symmetry_1
_geom_angle_site_symmetry_3
_geom_angle_publ_flag
O1 Tb O3 72.0(5) . . ?
O1 Tb O15 147.3(5) . . ?
O3 Tb O15 78.1(6) . . ?
O1 Tb O17 99.7(6) . . ?
O3 Tb O17 71.2(5) . . ?
O15 Tb O17 82.8(6) . . ?
O1 Tb O19 140.5(5) . . ?
O3 Tb O19 138.6(5) . . ?
O15 Tb O19 72.1(5) . . ?
O17 Tb O19 76.9(5) . . ?
O1 Tb O20 90.0(5) . . ?
O3 Tb O20 139.7(5) . . ?
O15 Tb O20 104.8(7) . . ?
O17 Tb O20 148.8(5) . . ?
O19 Tb O20 76.8(5) . . ?
O1 Tb O16 81.5(5) . . ?
O3 Tb O16 70.2(5) . . ?
O15 Tb O16 76.0(5) . . ?
O17 Tb O16 139.0(4) . . ?
O19 Tb O16 126.8(6) . . ?
O20 Tb O16 71.6(5) . . ?
O1 Tb O18 71.4(5) . . ?
O3 Tb O18 125.0(5) . . ?
O15 Tb O18 139.4(5) . . ?
O17 Tb O18 76.1(5) . . ?
O19 Tb O18 69.6(6) . . ?
O20 Tb O18 79.1(6) . . ?
O16 Tb O18 139.8(5) . . ?
O6 S1 O7 110.8(11) . . ?
O6 S1 O5 113.5(11) . . ?
O7 S1 O5 112.8(11) . . ?
O6 S1 C1 106.9(9) . . ?
O7 S1 C1 107.2(10) . . ?
O5 S1 C1 105.2(9) . . ?
O13 S2 O14 110.5(12) . . ?
O13 S2 O12 111.2(11) . . ?
O14 S2 O12 112.6(11) . . ?
O13 S2 C15 108.5(10) . . ?
O14 S2 C15 108.0(11) . . ?
O12 S2 C15 105.8(9) . . ?
C6 O1 Tb 138.0(12) . . ?
C10 O3 Tb 137.1(11) . . ?
C2 C1 C6 119.5(17) . . ?
C2 C1 S1 121.6(16) . . ?
C6 C1 S1 118.9(14) . . ?
C1 C2 C3 123.4(20) . . ?
O2 C3 C4 125.5(17) . . ?
O2 C3 C2 117.9(18) . . ?
C4 C3 C2 116.5(19) . . ?
C3 C4 C7 118.0(19) . . ?
C3 C4 C5 123.2(17) . . ?
C7 C4 C5 118.6(18) . . ?
C6 C5 C10 122.6(18) . . ?
C6 C5 C4 116.9(17) . . ?
C10 C5 C4 120.4(16) . . ?
O1 C6 C5 123.2(18) . . ?
O1 C6 C1 116.2(15) . . ?
C5 C6 C1 120.5(18) . . ?
O4 C7 C4 121.1(18) . . ?
O4 C7 C8 119.0(16) . . ?
C4 C7 C8 119.8(18) . . ?
C9 C8 C11 121.1(20) . . ?
C9 C8 C7 119.3(16) . . ?
C11 C8 C7 119.5(19) . . ?
C8 C9 C14 118.3(17) . . ?
C8 C9 C10 121.8(18) . . ?
C14 C9 C10 119.5(18) . . ?
O3 C10 C5 124.3(16) . . ?
O3 C10 C9 115.0(17) . . ?
C5 C10 C9 119.4(18) . . ?
C8 C11 C12 119.9(22) . . ?
C13 C12 C11 118.8(23) . . ?
C12 C13 C14 122.0(24) . . ?
C13 C14 C9 118.8(20) . . ?
C16 C15 C20 121.3(18) . . ?
C16 C15 S2 117.7(14) . . ?
C20 C15 S2 120.8(15) . . ?
C15 C16 C17 121.8(17) . . ?
O9 C17 C18 125.9(18) . . ?
O9 C17 C16 116.0(16) . . ?
C18 C17 C16 118.1(19) . . ?
C17 C18 C19 119.1(18) . . ?
C17 C18 C21 118.2(19) . . ?
C19 C18 C21 122.6(17) . . ?
C20 C19 C18 122.0(17) . . ?
C20 C19 C24 118.9(19) . . ?
C18 C19 C24 119.1(18) . . ?
O8 C20 C15 120.4(17) . . ?
O8 C20 C19 122.1(16) . . ?
C15 C20 C19 117.4(18) . . ?
O11 C21 C18 121.7(18) . . ?
O11 C21 C22 121.6(18) . . ?
C18 C21 C22 116.7(19) . . ?
C23 C22 C25 120.7(19) . . ?
C23 C22 C21 121.0(18) . . ?
C25 C22 C21 118.2(20) . . ?
C22 C23 C28 118.0(19) . . ?
C22 C23 C24 121.5(18) . . ?
C28 C23 C24 120.3(20) . . ?
O10 C24 C19 121.1(18) . . ?
O10 C24 C23 119.8(18) . . ?
C19 C24 C23 119.0(19) . . ?
C26 C25 C22 118.1(23) . . ?
C27 C26 C25 124.1(22) . . ?
C26 C27 C28 117.5(20) . . ?
C27 C28 C23 121.3(22) . . ?

loop_
_geom_bond_atom_site_label_1
_geom_bond_atom_site_label_2
_geom_bond_distance
_geom_bond_site_symmetry_2
_geom_bond_publ_flag
Tb O1 2.271(14) . ?
Tb O3 2.290(13) . ?
Tb O15 2.33(2) . ?
Tb O17 2.364(15) . ?
Tb O19 2.38(2) . ?
Tb O20 2.41(2) . ?
Tb O16 2.44(2) . ?
Tb O18 2.440(15) . ?
S1 O6 1.39(2) . ?
S1 O7 1.43(2) . ?
S1 O5 1.45(2) . ?
S1 C1 1.77(2) . ?
S2 O13 1.43(2) . ?
S2 O14 1.43(2) . ?
S2 O12 1.46(2) . ?
S2 C15 1.78(2) . ?
O1 C6 1.29(2) . ?
O2 C3 1.30(2) . ?
O3 C10 1.28(2) . ?
O4 C7 1.25(2) . ?
O8 C20 1.30(2) . ?
O9 C17 1.31(3) . ?
O10 C24 1.24(3) . ?
O11 C21 1.18(3) . ?
C1 C2 1.34(3) . ?
C1 C6 1.47(3) . ?
C2 C3 1.43(3) . ?
C3 C4 1.38(3) . ?
C4 C7 1.46(3) . ?
C4 C5 1.47(3) . ?
C5 C6 1.38(2) . ?
C5 C10 1.41(3) . ?
C7 C8 1.50(3) . ?
C8 C9 1.37(3) . ?
C8 C11 1.37(3) . ?
C9 C14 1.40(3) . ?
C9 C10 1.50(3) . ?
C11 C12 1.39(3) . ?
C12 C13 1.34(3) . ?
C13 C14 1.39(3) . ?
C15 C16 1.36(3) . ?
C15 C20 1.38(3) . ?
C16 C17 1.45(3) . ?
C17 C18 1.37(3) . ?
C18 C19 1.42(3) . ?
C18 C21 1.47(3) . ?
C19 C20 1.41(3) . ?
C19 C24 1.47(3) . ?
C21 C22 1.51(3) . ?
C22 C23 1.38(3) . ?
C22 C25 1.42(3) . ?
C23 C28 1.42(3) . ?
C23 C24 1.48(3) . ?
C25 C26 1.37(3) . ?
C26 C27 1.36(3) . ?
C27 C28 1.40(3) . ?
